data_1565766
loop_
_publ_author_name
'Savchenkov, Anton V.'
'Vologzhanina, Anna V.'
'Pushkin, Denis V.'
'Serezhkina, Larisa B.'
'Serezhkin, Viktor N.'

_publ_section_title
;
 Highly conjugated systems with pedal motion in uranyl crotonate compounds
 with 1,2-bis(4-pyridyl)ethylene as a neutral ligand or a counter cation
;
_journal_name_full 'Inorganica Chimica Acta'
_journal_page_first 119089
_journal_paper_doi 10.1016/j.ica.2019.119089
_journal_volume 498
_journal_year 2019
_chemical_formula_moiety '2(C12 H15 O8 U), C8 H14 O8 U, 2(H O), 2(C12 H12 N2)'
_chemical_formula_sum 'C56 H70 N4 O26 U3'
_chemical_formula_weight 1929.25
_space_group_crystal_system triclinic
_space_group_IT_number 2
_space_group_name_Hall '-P 1'
_space_group_name_H-M_alt 'P -1'
_atom_sites_solution_hydrogens mixed
_atom_sites_solution_primary dual
_cell_angle_alpha 105.819(11)
_cell_angle_beta 101.357(13)
_cell_angle_gamma 102.575(11)
_cell_formula_units_Z 1
_cell_length_a 10.180(7)
_cell_length_b 11.235(7)
_cell_length_c 16.804(12)
_cell_measurement_reflns_used 2166
_cell_measurement_temperature 295
_cell_measurement_theta_max 21.80
_cell_measurement_theta_min 2.18
_cell_volume 1736(2)
_computing_molecular_graphics 'Olex2 (Dolomanov et al., 2009)'
_computing_publication_material 'Olex2 (Dolomanov et al., 2009)'
_computing_structure_refinement 'ShelXL (Sheldrick, 2015)'
_computing_structure_solution 'ShelXT (Sheldrick, 2015)'
_diffrn_ambient_temperature 295
_diffrn_measured_fraction_theta_full 0.944
_diffrn_measured_fraction_theta_max 0.901
_diffrn_measurement_device_type 'Bruker APEX-II CCD'
_diffrn_measurement_method '\f and \w scans'
_diffrn_radiation_type MoK\a
_diffrn_radiation_wavelength 0.71073
_diffrn_reflns_av_R_equivalents 0.2248
_diffrn_reflns_av_unetI/netI 0.2880
_diffrn_reflns_Laue_measured_fraction_full 0.944
_diffrn_reflns_Laue_measured_fraction_max 0.901
_diffrn_reflns_limit_h_max 14
_diffrn_reflns_limit_h_min -14
_diffrn_reflns_limit_k_max 16
_diffrn_reflns_limit_k_min -15
_diffrn_reflns_limit_l_max 24
_diffrn_reflns_limit_l_min -24
_diffrn_reflns_number 21392
_diffrn_reflns_point_group_measured_fraction_full 0.944
_diffrn_reflns_point_group_measured_fraction_max 0.901
_diffrn_reflns_theta_full 26.000
_diffrn_reflns_theta_max 31.430
_diffrn_reflns_theta_min 2.175
_diffrn_standards_number 0
_exptl_absorpt_coefficient_mu 7.056
_exptl_absorpt_correction_T_max 0.7461
_exptl_absorpt_correction_T_min 0.5163
_exptl_absorpt_correction_type multi-scan
_exptl_absorpt_process_details
;
SADABS-2014/5 (Bruker,2014/5) was used for absorption correction.
wR2(int) was 0.0858 before and 0.0401 after correction.
The Ratio of minimum to maximum transmission is 0.6920.
The \l/2 correction factor is 0.00150.
;
_exptl_crystal_colour yellow
_exptl_crystal_colour_primary yellow
_exptl_crystal_density_diffrn 1.845
_exptl_crystal_description prism
_exptl_crystal_F_000 918
_exptl_crystal_size_max 0.25
_exptl_crystal_size_mid 0.18
_exptl_crystal_size_min 0.11
_refine_diff_density_max 2.412
_refine_diff_density_min -2.963
_refine_diff_density_rms 0.259
_refine_ls_extinction_coef .
_refine_ls_extinction_method none
_refine_ls_goodness_of_fit_ref 0.986
_refine_ls_hydrogen_treatment constr
_refine_ls_matrix_type full
_refine_ls_number_parameters 404
_refine_ls_number_reflns 10352
_refine_ls_number_restraints 17
_refine_ls_restrained_S_all 0.986
_refine_ls_R_factor_all 0.2463
_refine_ls_R_factor_gt 0.0542
_refine_ls_shift/su_max 0.001
_refine_ls_shift/su_mean 0.000
_refine_ls_structure_factor_coef Fsqd
_refine_ls_weighting_details 'w=1/[\s^2^(Fo^2^)+(0.0150P)^2^] where P=(Fo^2^+2Fc^2^)/3'
_refine_ls_weighting_scheme calc
_refine_ls_wR_factor_gt 0.0825
_refine_ls_wR_factor_ref 0.1103
_reflns_Friedel_coverage 0.000
_reflns_Friedel_fraction_full .
_reflns_Friedel_fraction_max .
_reflns_number_gt 2965
_reflns_number_total 10352
_reflns_threshold_expression 'I > 2\s(I)'
_cod_data_source_file ICA-2019-498-119089.cif
_cod_data_source_block fin
_cod_database_code 1565766
_shelx_space_group_comment
;
The symmetry employed for this shelxl refinement is uniquely defined
by the following loop, which should always be used as a source of
symmetry information in preference to the above space-group names.
They are only intended as comments.
;
_shelx_estimated_absorpt_t_max 0.511
_shelx_estimated_absorpt_t_min 0.271
_olex2_refinement_description
;
1. Fixed Uiso
 At 1.2 times of:
  All C(H) groups, All N(H) groups
 At 1.5 times of:
  All C(H,H,H) groups, All O(H) groups, All O(H,H) groups
2. Restrained distances
 C16A-C15A
 1.5 with sigma of 0.02
 C16A-C14A
 2.4 with sigma of 0.02
 C14A-C15A
 1.3 with sigma of 0.02
 C14-C15
 1.3 with sigma of 0.02
 C16-C15
 1.5 with sigma of 0.02
3. Uiso/Uaniso restraints and constraints
Uanis(C28) \\sim Ueq: with sigma of 0.005 and sigma for terminal atoms of 0.005
Uanis(N2) \\sim Ueq: with sigma of 0.008 and sigma for terminal atoms of 0.016
Uiso(C14A) = Uiso(C14)
Uanis(O13) = Uanis(O14)
Uiso(C16A) = Uiso(C16) = Uiso(C15) = Uiso(C15A)
4. Others
 Fixed Sof: C15A(0.5) H15A(0.5) C14(0.5) H14(0.5) C15(0.5) H15(0.5) C16(0.5)
 H16A(0.5) H16B(0.5) H16C(0.5) C16A(0.5) H16D(0.5) H16E(0.5) H16F(0.5) O13(0.5)
 H13(0.5) O14(0.5) H14B(0.5) C14A(0.5) H14A(0.5)
5.a Riding coordinates:
 O12(H12D,H12E), O13(H13), O14(H14B)
5.b Aromatic/amide H refined with riding coordinates:
 C2(H2), C3(H3), C6(H6), C7(H7), C10(H10), C11(H11), C15A(H15A), C14(H14),
 C15(H15), N1(H1), C17(H17), C18(H18), C20(H20), C21(H21), C22(H22), N2(H2A),
 C23(H23), C24(H24), C26(H26), C27(H27), C28(H28), C14A(H14A)
5.c Idealised Me refined as rotating group:
 C4(H4A,H4B,H4C), C8(H8A,H8B,H8C), C12(H12A,H12B,H12C), C16(H16A,H16B,H16C),
 C16A(H16D,H16E,H16F)
;

loop_
_space_group_symop_operation_xyz
'x, y, z'
'-x, -y, -z'

loop_
_atom_site_label
_atom_site_type_symbol
_atom_site_fract_x
_atom_site_fract_y
_atom_site_fract_z
_atom_site_U_iso_or_equiv
_atom_site_adp_type
_atom_site_occupancy
_atom_site_site_symmetry_order
_atom_site_calc_flag
_atom_site_refinement_flags_posn
_atom_site_refinement_flags_adp
_atom_site_refinement_flags_occupancy
_atom_site_disorder_assembly
_atom_site_disorder_group
U1 U 0.34422(5) 0.62134(4) 0.28916(3) 0.05060(16) Uani 1 1 d . . . . .
O1 O 0.1899(8) 0.5188(7) 0.2221(4) 0.067(2) Uani 1 1 d . . . . .
O2 O 0.5037(7) 0.7250(7) 0.3560(4) 0.064(2) Uani 1 1 d . . . . .
O3 O 0.3305(8) 0.5034(7) 0.3930(4) 0.066(2) Uani 1 1 d . . . . .
O4 O 0.2320(7) 0.6581(8) 0.4071(4) 0.063(2) Uani 1 1 d . . . . .
O5 O 0.2431(7) 0.8048(7) 0.3028(4) 0.059(2) Uani 1 1 d . . . . .
O6 O 0.3393(8) 0.7598(8) 0.1994(4) 0.071(2) Uani 1 1 d . . . . .
O7 O 0.4558(8) 0.5580(8) 0.1737(4) 0.078(3) Uani 1 1 d . . . . .
O8 O 0.4397(8) 0.4311(7) 0.2511(4) 0.065(2) Uani 1 1 d . . . . .
C1 C 0.2595(11) 0.5684(12) 0.4316(6) 0.058(3) Uani 1 1 d . . . . .
C2 C 0.2098(12) 0.5409(12) 0.5022(6) 0.065(4) Uani 1 1 d . . . . .
H2 H 0.142048 0.581102 0.519021 0.079 Uiso 1 1 calc R . . . .
C3 C 0.2466(12) 0.4703(12) 0.5431(7) 0.072(4) Uani 1 1 d . . . . .
H3 H 0.311411 0.427604 0.524313 0.086 Uiso 1 1 calc R . . . .
C4 C 0.2016(14) 0.4446(12) 0.6174(7) 0.095(5) Uani 1 1 d . . . . .
H4A H 0.158232 0.351756 0.602741 0.142 Uiso 1 1 calc GR . . . .
H4B H 0.133850 0.491486 0.630949 0.142 Uiso 1 1 calc GR . . . .
H4C H 0.283247 0.473655 0.667406 0.142 Uiso 1 1 calc GR . . . .
C5 C 0.2722(12) 0.8244(12) 0.2380(7) 0.058(3) Uani 1 1 d . . . . .
C6 C 0.2234(12) 0.9218(13) 0.2082(7) 0.076(4) Uani 1 1 d . . . . .
H6 H 0.172831 0.969103 0.239789 0.091 Uiso 1 1 calc R . . . .
C7 C 0.2465(14) 0.9463(13) 0.1404(8) 0.088(4) Uani 1 1 d . . . . .
H7 H 0.298337 0.900462 0.108954 0.105 Uiso 1 1 calc R . . . .
C8 C 0.1916(15) 1.0483(16) 0.1093(9) 0.128(6) Uani 1 1 d . . . . .
H8A H 0.124928 1.006099 0.052258 0.193 Uiso 1 1 calc GR . . . .
H8B H 0.270198 1.113365 0.106162 0.193 Uiso 1 1 calc GR . . . .
H8C H 0.144903 1.090104 0.149813 0.193 Uiso 1 1 calc GR . . . .
C9 C 0.4737(12) 0.4579(12) 0.1881(7) 0.062(3) Uani 1 1 d . . . . .
C10 C 0.5358(12) 0.3755(11) 0.1340(6) 0.066(3) Uani 1 1 d . . . . .
H10 H 0.545350 0.299138 0.145609 0.079 Uiso 1 1 calc R . . . .
C11 C 0.5786(12) 0.3992(12) 0.0717(7) 0.070(4) Uani 1 1 d . . . . .
H11 H 0.574845 0.479362 0.064278 0.084 Uiso 1 1 calc R . . . .
C12 C 0.6333(14) 0.3155(13) 0.0096(8) 0.099(5) Uani 1 1 d . . . . .
H12A H 0.583490 0.305145 -0.049177 0.149 Uiso 1 1 calc GR . . . .
H12B H 0.619055 0.230632 0.017271 0.149 Uiso 1 1 calc GR . . . .
H12C H 0.733429 0.355380 0.019706 0.149 Uiso 1 1 calc GR . . . .
U2 U 1.000000 1.000000 0.500000 0.0536(2) Uani 1 2 d S T P B .
O9 O 0.8310(7) 0.9074(7) 0.4501(4) 0.061(2) Uani 1 1 d . . . . .
O10 O 1.0251(9) 1.0268(10) 0.3622(5) 0.089(3) Uani 1 1 d . . . . .
O11 O 0.9494(9) 1.1686(8) 0.4414(5) 0.082(3) Uani 1 1 d . . . . .
O12 O 0.9072(8) 1.1582(8) 0.5854(5) 0.082(3) Uani 1 1 d . . . . .
H12D H 0.882977 1.224544 0.581338 0.123 Uiso 1 1 d R . . . .
H12E H 0.877727 1.152954 0.628648 0.123 Uiso 1 1 d R . . . .
C15A C 0.950(3) 1.156(2) 0.2371(14) 0.089(4) Uiso 0.5 1 d D . . A 1
H15A H 0.956005 1.071028 0.216026 0.106 Uiso 0.5 1 calc R . . A 1
C13 C 0.9800(13) 1.1259(16) 0.3742(10) 0.087(5) Uani 1 1 d . . . . .
C14 C 0.954(3) 1.150(3) 0.2903(18) 0.080(5) Uiso 0.5 1 d D . . B 2
H14 H 0.961281 1.090245 0.240022 0.096 Uiso 0.5 1 calc R . . B 2
C15 C 0.923(3) 1.252(3) 0.2882(17) 0.089(4) Uiso 0.5 1 d D . . B 2
H15 H 0.906362 1.298011 0.339914 0.106 Uiso 0.5 1 calc R . . B 2
C16 C 0.908(3) 1.317(3) 0.2196(15) 0.089(4) Uiso 0.5 1 d D . . B 2
H16A H 0.882118 1.251332 0.162590 0.133 Uiso 0.5 1 calc GR . . B 2
H16B H 0.996424 1.380470 0.228136 0.133 Uiso 0.5 1 calc GR . . B 2
H16C H 0.834298 1.360168 0.223809 0.133 Uiso 0.5 1 calc GR . . B 2
C16A C 0.921(3) 1.225(3) 0.1735(13) 0.089(4) Uiso 0.5 1 d D . . A 1
H16D H 1.009458 1.282133 0.174232 0.133 Uiso 0.5 1 calc GR . . A 1
H16E H 0.857723 1.275826 0.188769 0.133 Uiso 0.5 1 calc GR . . A 1
H16F H 0.878205 1.161139 0.115879 0.133 Uiso 0.5 1 calc GR . . A 1
O13 O 0.6191(16) 0.9329(15) 0.1900(10) 0.097(4) Uani 0.5 1 d . . . C 1
H13 H 0.539138 0.882289 0.182648 0.146 Uiso 0.5 1 d R . . C 1
O14 O 0.5749(17) 1.0494(14) 0.1037(11) 0.097(4) Uani 0.5 1 d . . . D 2
H14B H 0.583107 1.004578 0.136790 0.146 Uiso 0.5 1 d R . . D 2
N1 N 0.5310(10) 0.7467(9) 0.6733(5) 0.068(3) Uani 1 1 d . . . . .
H1 H 0.542534 0.695424 0.703768 0.081 Uiso 1 1 calc R . . . .
C17 C 0.6063(13) 0.7587(13) 0.6184(7) 0.080(4) Uani 1 1 d . . . . .
H17 H 0.673019 0.711813 0.612683 0.096 Uiso 1 1 calc R . . . .
C18 C 0.5901(11) 0.8373(11) 0.5698(6) 0.056(3) Uani 1 1 d . . . . .
H18 H 0.643977 0.843297 0.530112 0.067 Uiso 1 1 calc R . . . .
C19 C 0.4941(10) 0.9084(10) 0.5788(6) 0.045(3) Uani 1 1 d . . . . .
C20 C 0.4201(13) 0.8976(13) 0.6371(7) 0.078(4) Uani 1 1 d . . . . .
H20 H 0.357335 0.947931 0.646779 0.094 Uiso 1 1 calc R . . . .
C21 C 0.4367(13) 0.8134(13) 0.6822(7) 0.077(4) Uani 1 1 d . . . . .
H21 H 0.380610 0.802275 0.720139 0.093 Uiso 1 1 calc R . . . .
C22 C 0.4670(10) 0.9899(10) 0.5271(5) 0.050(3) Uani 1 1 d . . . . .
H22 H 0.395502 1.030648 0.534286 0.060 Uiso 1 1 calc R . . . .
N2 N -0.2072(13) 0.7873(13) 0.1401(9) 0.109(4) Uani 1 1 d . U . . .
H2A H -0.243981 0.846352 0.165065 0.131 Uiso 1 1 calc R . . . .
C23 C -0.2147(17) 0.7556(18) 0.0542(11) 0.123(6) Uani 1 1 d . . . . .
H23 H -0.264759 0.793805 0.019281 0.147 Uiso 1 1 calc R . . . .
C24 C -0.1506(16) 0.6702(17) 0.0199(9) 0.103(5) Uani 1 1 d . . . . .
H24 H -0.158195 0.647021 -0.039901 0.124 Uiso 1 1 calc R . . . .
C25 C -0.0745(14) 0.6153(16) 0.0684(10) 0.091(5) Uani 1 1 d . . . . .
C26 C -0.0813(15) 0.6394(16) 0.1499(10) 0.108(6) Uani 1 1 d . . . . .
H26 H -0.041788 0.594189 0.183836 0.130 Uiso 1 1 calc R . . . .
C27 C -0.1426(14) 0.7257(16) 0.1835(8) 0.091(5) Uani 1 1 d . . . . .
H27 H -0.139722 0.744213 0.242603 0.109 Uiso 1 1 calc R . . . .
C28 C -0.0012(16) 0.5224(14) 0.0377(7) 0.103(5) Uani 1 1 d . U . . .
H28 H 0.049220 0.493717 0.078999 0.124 Uiso 1 1 calc R . . . .
C14A C 0.966(3) 1.205(3) 0.3173(13) 0.080(5) Uiso 0.5 1 d D . . A 1
H14A H 0.968561 1.292384 0.341022 0.096 Uiso 0.5 1 calc R . . A 1

loop_
_atom_site_aniso_label
_atom_site_aniso_U_11
_atom_site_aniso_U_22
_atom_site_aniso_U_33
_atom_site_aniso_U_23
_atom_site_aniso_U_13
_atom_site_aniso_U_12
U1 0.0648(4) 0.0528(3) 0.0476(2) 0.0202(2) 0.0214(2) 0.0336(3)
O1 0.083(6) 0.056(5) 0.042(4) 0.002(4) -0.005(4) 0.020(5)
O2 0.060(6) 0.061(5) 0.059(5) 0.005(4) 0.008(4) 0.018(4)
O3 0.110(7) 0.053(5) 0.063(5) 0.028(4) 0.041(5) 0.051(5)
O4 0.089(6) 0.068(6) 0.065(5) 0.030(4) 0.041(4) 0.057(5)
O5 0.085(6) 0.057(5) 0.065(5) 0.033(4) 0.036(4) 0.050(4)
O6 0.109(7) 0.069(6) 0.071(5) 0.038(5) 0.051(5) 0.051(5)
O7 0.112(7) 0.088(7) 0.077(5) 0.046(5) 0.064(5) 0.058(6)
O8 0.094(6) 0.064(5) 0.060(5) 0.030(4) 0.039(5) 0.041(5)
C1 0.065(8) 0.058(9) 0.052(7) 0.009(6) 0.016(6) 0.033(7)
C2 0.106(11) 0.065(9) 0.044(7) 0.027(6) 0.025(7) 0.049(8)
C3 0.104(11) 0.068(10) 0.060(8) 0.031(7) 0.029(7) 0.040(8)
C4 0.146(14) 0.073(10) 0.081(9) 0.046(8) 0.053(9) 0.017(9)
C5 0.072(9) 0.066(9) 0.056(7) 0.027(7) 0.023(7) 0.048(7)
C6 0.086(10) 0.082(10) 0.080(8) 0.031(8) 0.038(8) 0.045(8)
C7 0.124(12) 0.077(11) 0.110(11) 0.070(9) 0.050(9) 0.058(9)
C8 0.159(16) 0.143(17) 0.152(14) 0.122(13) 0.064(12) 0.066(13)
C9 0.084(9) 0.063(9) 0.060(7) 0.032(7) 0.025(7) 0.044(7)
C10 0.098(10) 0.051(8) 0.068(7) 0.015(6) 0.050(7) 0.039(7)
C11 0.094(10) 0.072(9) 0.059(7) 0.020(7) 0.043(7) 0.036(8)
C12 0.121(12) 0.099(11) 0.108(10) 0.031(9) 0.080(10) 0.053(10)
U2 0.0523(5) 0.0592(5) 0.0677(4) 0.0258(4) 0.0310(4) 0.0332(4)
O9 0.043(5) 0.054(5) 0.092(5) 0.026(4) 0.022(4) 0.022(4)
O10 0.110(8) 0.122(9) 0.088(6) 0.057(6) 0.062(5) 0.081(7)
O11 0.099(7) 0.082(7) 0.091(6) 0.040(5) 0.045(6) 0.051(6)
O12 0.108(7) 0.079(6) 0.097(6) 0.037(5) 0.061(5) 0.061(5)
C13 0.066(10) 0.124(15) 0.115(12) 0.081(12) 0.043(9) 0.048(10)
O13 0.099(10) 0.060(8) 0.135(10) 0.014(7) 0.069(8) 0.017(7)
O14 0.099(10) 0.060(8) 0.135(10) 0.014(7) 0.069(8) 0.017(7)
N1 0.108(8) 0.063(7) 0.058(6) 0.043(5) 0.025(6) 0.044(6)
C17 0.119(11) 0.098(11) 0.063(8) 0.036(8) 0.036(8) 0.089(9)
C18 0.074(8) 0.067(8) 0.052(6) 0.030(6) 0.030(6) 0.044(7)
C19 0.048(7) 0.048(8) 0.044(6) 0.017(5) 0.010(5) 0.022(6)
C20 0.107(11) 0.093(12) 0.083(9) 0.056(8) 0.047(8) 0.072(9)
C21 0.095(11) 0.096(12) 0.079(9) 0.051(8) 0.047(8) 0.054(9)
C22 0.066(8) 0.050(7) 0.056(7) 0.029(6) 0.028(6) 0.035(6)
N2 0.098(7) 0.112(7) 0.118(7) 0.025(6) 0.040(6) 0.040(6)
C23 0.133(16) 0.17(2) 0.117(14) 0.093(14) 0.038(12) 0.076(14)
C24 0.100(13) 0.142(16) 0.071(10) 0.021(10) 0.029(9) 0.056(11)
C25 0.072(11) 0.108(13) 0.085(10) 0.017(10) 0.010(9) 0.037(9)
C26 0.087(12) 0.133(16) 0.102(12) 0.017(11) 0.020(10) 0.059(11)
C27 0.080(11) 0.120(15) 0.072(9) 0.039(10) -0.002(8) 0.038(10)
C28 0.101(6) 0.103(7) 0.103(6) 0.033(5) 0.029(5) 0.026(4)

loop_
_atom_type_symbol
_atom_type_description
_atom_type_scat_dispersion_real
_atom_type_scat_dispersion_imag
_atom_type_scat_source
C C 0.0033 0.0016 'International Tables Vol C Tables 4.2.6.8 and 6.1.1.4'
H H 0.0000 0.0000 'International Tables Vol C Tables 4.2.6.8 and 6.1.1.4'
N N 0.0061 0.0033 'International Tables Vol C Tables 4.2.6.8 and 6.1.1.4'
O O 0.0106 0.0060 'International Tables Vol C Tables 4.2.6.8 and 6.1.1.4'
U U -9.6767 9.6646 'International Tables Vol C Tables 4.2.6.8 and 6.1.1.4'

loop_
_geom_angle_atom_site_label_1
_geom_angle_atom_site_label_2
_geom_angle_atom_site_label_3
_geom_angle
_geom_angle_site_symmetry_1
_geom_angle_site_symmetry_3
O1 U1 O2 178.7(3) . .
O1 U1 O3 90.8(3) . .
O1 U1 O4 89.3(3) . .
O1 U1 O5 90.3(3) . .
O1 U1 O6 89.6(3) . .
O1 U1 O7 88.8(3) . .
O1 U1 O8 85.6(3) . .
O1 U1 C1 89.5(3) . .
O1 U1 C5 88.9(3) . .
O1 U1 C9 86.1(3) . .
O2 U1 O3 89.8(3) . .
O2 U1 O4 91.9(3) . .
O2 U1 O5 90.4(3) . .
O2 U1 O6 90.0(3) . .
O2 U1 O7 90.0(3) . .
O2 U1 O8 93.6(3) . .
O2 U1 C1 91.5(3) . .
O2 U1 C5 91.2(3) . .
O2 U1 C9 92.7(3) . .
O3 U1 O5 119.0(2) . .
O3 U1 O8 69.0(2) . .
O3 U1 C1 26.4(2) . .
O3 U1 C5 145.0(3) . .
O3 U1 C9 95.1(3) . .
O4 U1 O3 52.2(2) . .
O4 U1 O5 66.8(2) . .
O4 U1 O8 120.9(2) . .
O4 U1 C1 25.8(2) . .
O4 U1 C5 92.7(3) . .
O4 U1 C9 147.0(3) . .
O5 U1 O8 171.1(2) . .
O5 U1 C1 92.6(3) . .
O5 U1 C5 26.0(2) . .
O5 U1 C9 145.8(3) . .
O6 U1 O3 170.9(2) . .
O6 U1 O4 118.7(2) . .
O6 U1 O5 51.9(2) . .
O6 U1 O7 68.3(3) . .
O6 U1 O8 120.1(2) . .
O6 U1 C1 144.5(3) . .
O6 U1 C5 25.9(2) . .
O6 U1 C9 94.0(3) . .
O7 U1 O3 120.8(2) . .
O7 U1 O4 172.7(3) . .
O7 U1 O5 120.3(2) . .
O7 U1 O8 51.9(2) . .
O7 U1 C1 147.1(3) . .
O7 U1 C5 94.2(3) . .
O7 U1 C9 25.8(3) . .
O8 U1 C1 95.2(3) . .
O8 U1 C5 145.8(3) . .
O8 U1 C9 26.2(2) . .
C1 U1 C9 121.4(3) . .
C5 U1 C1 118.5(3) . .
C5 U1 C9 119.8(3) . .
C1 O3 U1 94.2(7) . .
C1 O4 U1 95.3(6) . .
C5 O5 U1 93.4(6) . .
C5 O6 U1 94.7(7) . .
C9 O7 U1 95.8(6) . .
C9 O8 U1 92.7(7) . .
O3 C1 U1 59.3(6) . .
O3 C1 C2 122.2(11) . .
O4 C1 U1 58.8(5) . .
O4 C1 O3 118.1(10) . .
O4 C1 C2 119.6(9) . .
C2 C1 U1 177.4(8) . .
C3 C2 C1 127.2(12) . .
C2 C3 C4 128.3(12) . .
O5 C5 U1 60.6(6) . .
O5 C5 C6 118.6(9) . .
O6 C5 U1 59.3(6) . .
O6 C5 O5 119.8(10) . .
O6 C5 C6 121.6(10) . .
C6 C5 U1 175.3(8) . .
C7 C6 C5 122.6(11) . .
C6 C7 C8 121.6(12) . .
O7 C9 U1 58.3(5) . .
O7 C9 O8 119.4(10) . .
O7 C9 C10 120.1(10) . .
O8 C9 U1 61.1(6) . .
O8 C9 C10 120.4(11) . .
C10 C9 U1 177.8(8) . .
C11 C10 C9 124.1(12) . .
C10 C11 C12 127.3(12) . .
O9 U2 O9 180.0 2_776 .
O9 U2 O10 90.4(3) . 2_776
O9 U2 O10 89.6(3) 2_776 2_776
O9 U2 O10 89.6(3) . .
O9 U2 O10 90.4(3) 2_776 .
O9 U2 O11 89.0(3) 2_776 2_776
O9 U2 O11 89.0(3) . .
O9 U2 O11 91.0(3) 2_776 .
O9 U2 O11 91.0(3) . 2_776
O9 U2 O12 92.3(3) 2_776 .
O9 U2 O12 92.3(3) . 2_776
O9 U2 O12 87.7(3) 2_776 2_776
O9 U2 O12 87.7(3) . .
O9 U2 C13 91.3(4) . 2_776
O9 U2 C13 88.7(4) . .
O9 U2 C13 88.7(4) 2_776 2_776
O9 U2 C13 91.3(4) 2_776 .
O10 U2 O10 180.0(4) . 2_776
O10 U2 C13 26.6(3) 2_776 2_776
O10 U2 C13 26.6(3) . .
O10 U2 C13 153.4(3) 2_776 .
O10 U2 C13 153.4(3) . 2_776
O11 U2 O10 52.0(3) . .
O11 U2 O10 128.0(3) 2_776 .
O11 U2 O10 128.0(3) . 2_776
O11 U2 O10 52.0(3) 2_776 2_776
O11 U2 O11 180.0(4) 2_776 .
O11 U2 C13 25.5(3) . .
O11 U2 C13 154.5(3) 2_776 .
O11 U2 C13 154.5(3) . 2_776
O11 U2 C13 25.5(3) 2_776 2_776
O12 U2 O10 64.9(3) . 2_776
O12 U2 O10 64.9(3) 2_776 .
O12 U2 O10 115.1(3) 2_776 2_776
O12 U2 O10 115.1(3) . .
O12 U2 O11 63.1(3) 2_776 2_776
O12 U2 O11 116.9(3) 2_776 .
O12 U2 O11 63.1(3) . .
O12 U2 O11 116.9(3) . 2_776
O12 U2 O12 180.0 . 2_776
O12 U2 C13 88.5(4) . .
O12 U2 C13 88.5(4) 2_776 2_776
O12 U2 C13 91.5(4) . 2_776
O12 U2 C13 91.5(4) 2_776 .
C13 U2 C13 180.0 2_776 .
C13 O10 U2 93.4(7) . .
C13 O11 U2 94.9(8) . .
C14A C15A C16A 125(2) . .
O10 C13 U2 60.0(7) . .
O10 C13 C14 105.9(15) . .
O10 C13 C14A 127.3(16) . .
O11 C13 U2 59.6(7) . .
O11 C13 O10 119.6(12) . .
O11 C13 C14 133.6(16) . .
O11 C13 C14A 113.0(16) . .
C14 C13 U2 162.3(15) . .
C14A C13 U2 172.5(15) . .
C15 C14 C13 118(3) . .
C14 C15 C16 133(3) . .
C17 N1 C21 119.7(10) . .
N1 C17 C18 121.5(9) . .
C17 C18 C19 119.7(9) . .
C18 C19 C22 122.9(9) . .
C20 C19 C18 118.1(10) . .
C20 C19 C22 119.0(9) . .
C19 C20 C21 119.9(11) . .
N1 C21 C20 121.1(11) . .
C22 C22 C19 124.1(12) 2_676 .
C27 N2 C23 117.1(13) . .
C24 C23 N2 119.3(14) . .
C23 C24 C25 122.2(14) . .
C24 C25 C28 126.5(14) . .
C26 C25 C24 116.2(13) . .
C26 C25 C28 116.9(15) . .
C27 C26 C25 120.7(16) . .
N2 C27 C26 123.9(15) . .
C28 C28 C25 125(2) 2_565 .
C15A C14A C13 121(3) . .

loop_
_geom_bond_atom_site_label_1
_geom_bond_atom_site_label_2
_geom_bond_distance
_geom_bond_site_symmetry_2
U1 O1 1.695(7) .
U1 O2 1.732(7) .
U1 O3 2.469(7) .
U1 O4 2.460(6) .
U1 O5 2.473(6) .
U1 O6 2.446(7) .
U1 O7 2.454(6) .
U1 O8 2.515(7) .
U1 C1 2.863(11) .
U1 C5 2.834(11) .
U1 C9 2.868(11) .
O3 C1 1.277(10) .
O4 C1 1.253(12) .
O5 C5 1.245(11) .
O6 C5 1.244(11) .
O7 C9 1.255(12) .
O8 C9 1.266(11) .
C1 C2 1.458(14) .
C2 C3 1.252(13) .
C3 C4 1.488(12) .
C5 C6 1.460(14) .
C6 C7 1.295(13) .
C7 C8 1.545(15) .
C9 C10 1.451(13) .
C10 C11 1.280(12) .
C11 C12 1.485(13) .
U2 O9 1.710(7) .
U2 O9 1.710(7) 2_776
U2 O10 2.469(7) .
U2 O10 2.469(7) 2_776
U2 O11 2.462(8) .
U2 O11 2.462(8) 2_776
U2 O12 2.447(7) .
U2 O12 2.447(7) 2_776
U2 C13 2.845(13) 2_776
U2 C13 2.845(13) .
O10 C13 1.276(14) .
O11 C13 1.228(14) .
C15A C16A 1.495(16) .
C15A C14A 1.269(17) .
C13 C14 1.49(3) .
C13 C14A 1.48(3) .
C14 C15 1.265(17) .
C15 C16 1.522(17) .
N1 C17 1.326(12) .
N1 C21 1.346(12) .
C17 C18 1.370(13) .
C18 C19 1.396(12) .
C19 C20 1.363(13) .
C19 C22 1.456(12) .
C20 C21 1.381(14) .
C22 C22 1.274(15) 2_676
N2 C23 1.372(15) .
N2 C27 1.315(15) .
C23 C24 1.340(18) .
C24 C25 1.370(17) .
C25 C26 1.341(16) .
C25 C28 1.452(17) .
C26 C27 1.323(17) .
C28 C28 1.24(2) 2_565
